data_2205254
loop_
_publ_author_name
'Vadivelu Manivannan'
'Nagarajan Vembu'
'Maruthai Nallu'
'Kandasamy Sivakumar'
'Anthony Linden'

_publ_section_title
;
 Phenyl 4-toluenesulfonate: supramolecular aggregation through weak
 C---H&#x00B7;&#x00B7;&#x00B7;O and C---H&#x00B7;&#x00B7;&#x00B7;\p
 interactions
;
_journal_issue 3
_journal_name_full 'Acta Crystallographica Section E'
_journal_page_first o690
_journal_page_last o692
_journal_paper_doi 10.1107/S1600536805001029
_journal_volume 61
_journal_year 2005
_chemical_formula_iupac 'C13 H12 O3 S'
_chemical_formula_moiety 'C13 H12 O3 S'
_chemical_formula_sum 'C13 H12 O3 S'
_chemical_formula_weight 248.29
_chemical_melting_point 367.5(5)
_chemical_name_common 'Phenyl p-toluenesulfonate'
_chemical_name_systematic
;
Phenyl 4-toluenesulfonate
;
_space_group_IT_number 29
_symmetry_cell_setting orthorhombic
_symmetry_space_group_name_Hall 'P 2c -2ac'
_symmetry_space_group_name_H-M 'P c a 21'
_atom_sites_solution_hydrogens geom
_atom_sites_solution_primary direct
_atom_sites_solution_secondary difmap
_audit_creation_method SHELXL-97
_cell_angle_alpha 90.00
_cell_angle_beta 90.00
_cell_angle_gamma 90.00
_cell_formula_units_Z 4
_cell_length_a 25.149(4)
_cell_length_b 7.976(5)
_cell_length_c 5.916(4)
_cell_measurement_reflns_used 25
_cell_measurement_temperature 173(2)
_cell_measurement_theta_max 19
_cell_measurement_theta_min 15
_cell_volume 1186.7(11)
_computing_cell_refinement 'MSC/AFC Diffractometer Control Software'
_computing_data_collection
;
MSC/AFC Diffractometer Control Software (Molecular Structure Corporation,
1991)
;
_computing_data_reduction 'TEXSAN (Molecular Structure Corporation, 1999)'
_computing_molecular_graphics 'PLATON (Spek, 2003)'
_computing_publication_material SHELXL97
_computing_structure_refinement 'SHELXL97 (Sheldrick, 1997)'
_computing_structure_solution 'SHELXS97 (Sheldrick, 1997)'
_diffrn_ambient_temperature 173(2)
_diffrn_measured_fraction_theta_full 0.999
_diffrn_measured_fraction_theta_max 0.999
_diffrn_measurement_device_type 'Rigaku AFC-5R'
_diffrn_measurement_method \w
_diffrn_radiation_monochromator graphite
_diffrn_radiation_source 'fine-focus sealed tube'
_diffrn_radiation_type MoK\a
_diffrn_radiation_wavelength 0.71069
_diffrn_reflns_av_R_equivalents 0.0521
_diffrn_reflns_av_sigmaI/netI 0.0492
_diffrn_reflns_limit_h_max 35
_diffrn_reflns_limit_h_min -35
_diffrn_reflns_limit_k_max 10
_diffrn_reflns_limit_k_min -11
_diffrn_reflns_limit_l_max 8
_diffrn_reflns_limit_l_min -8
_diffrn_reflns_number 3909
_diffrn_reflns_theta_full 30.04
_diffrn_reflns_theta_max 30.04
_diffrn_reflns_theta_min 2.55
_diffrn_standards_decay_% 0
_diffrn_standards_interval_count 150
_diffrn_standards_number 3
_exptl_absorpt_coefficient_mu 0.265
_exptl_absorpt_correction_T_max 0.963
_exptl_absorpt_correction_T_min 0.946
_exptl_absorpt_correction_type '\y scan'
_exptl_absorpt_process_details '(North <i>et al.</i>, 1968)'
_exptl_crystal_colour colorless
_exptl_crystal_density_diffrn 1.390
_exptl_crystal_density_method 'not measured'
_exptl_crystal_description plate
_exptl_crystal_F_000 520
_exptl_crystal_size_max 0.50
_exptl_crystal_size_mid 0.33
_exptl_crystal_size_min 0.15
_refine_diff_density_max 0.602
_refine_diff_density_min -1.402
_refine_ls_abs_structure_details '(Flack, 1983), 1386 Friedel pairs?'
_refine_ls_abs_structure_Flack -0.07(12)
_refine_ls_extinction_method none
_refine_ls_goodness_of_fit_ref 1.090
_refine_ls_hydrogen_treatment constr
_refine_ls_matrix_type full
_refine_ls_number_parameters 157
_refine_ls_number_reflns 3277
_refine_ls_number_restraints 1
_refine_ls_restrained_S_all 1.090
_refine_ls_R_factor_all 0.0786
_refine_ls_R_factor_gt 0.0669
_refine_ls_shift/su_max 0.001
_refine_ls_shift/su_mean 0.000
_refine_ls_structure_factor_coef Fsqd
_refine_ls_weighting_details 'calc w = 1/[\s^2^(Fo^2^)+(0.1163P)^2^+0.1087P] where P = (Fo^2^+2Fc^2^)/3'
_refine_ls_weighting_scheme calc
_refine_ls_wR_factor_gt 0.1622
_refine_ls_wR_factor_ref 0.1767
_reflns_number_gt 2819
_reflns_number_total 3277
_reflns_threshold_expression I>2\s(I)
_cod_data_source_file er6006.cif
_cod_data_source_block I
_cod_depositor_comments
;
The following automatic conversions were performed:
'_symmetry_cell_setting' value 'Orthorhombic' changed to 'orthorhombic'
according to '/home/saulius/struct/CIF-dictionaries/cif_core.dic'
dictionary named 'cif_core.dic' version 2.4.1 from 2010-06-29.

Automatic conversion script
Id: cif_fix_enum 1527 2010-12-29 10:47:43Z saulius 

The following automatic conversions were performed:

'_chemical_melting_point' value '367-368' was changed to '367.5(5)' -
the average value was taken and precision was estimated.

Automatic conversion script
Id: cif_fix_values 1646 2011-03-28 12:23:43Z adriana 

The following automatic conversions were performed:

'_chemical_melting_point' value '367-368' was changed to '367.5(5)' -
the average value was taken and precision was
estimated.

'_symmetry_cell_setting' value 'Orthorhombic' changed to
'orthorhombic' according to
/home/saulius/struct/CIF-dictionaries/cif_core.dic dictionary named
'cif_core.dic' version 2.4.1 from 2010-06-29.

Automatic conversion script
Id: cif_fix_values 1715 2011-07-08 13:25:40Z adriana 
;
_cod_original_cell_volume 1186.7(10)
_cod_database_code 2205254
_cod_database_fobs_code 2205254

loop_
_symmetry_equiv_pos_as_xyz
'x, y, z'
'-x, -y, z+1/2'
'-x+1/2, y, z+1/2'
'x+1/2, -y, z'

loop_
_atom_site_label
_atom_site_fract_x
_atom_site_fract_y
_atom_site_fract_z
_atom_site_U_iso_or_equiv
_atom_site_adp_type
_atom_site_calc_flag
_atom_site_refinement_flags
_atom_site_occupancy
_atom_site_type_symbol
S1 0.34695(2) 0.69543(8) 0.44852(13) 0.02728(19) Uani d . 1 S
O1 0.36778(11) 0.7369(3) 0.2305(4) 0.0381(5) Uani d . 1 O
O2 0.30335(9) 0.5822(3) 0.4718(5) 0.0418(6) Uani d . 1 O
O3 0.39332(8) 0.6063(2) 0.5929(4) 0.0287(4) Uani d . 1 O
C1 0.33453(10) 0.8811(4) 0.5984(5) 0.0237(5) Uani d . 1 C
C2 0.30789(11) 0.8722(4) 0.8058(5) 0.0268(5) Uani d . 1 C
H2 0.2964 0.7699 0.8632 0.055(4) Uiso calc R 1 H
C3 0.29905(11) 1.0202(4) 0.9237(5) 0.0293(6) Uani d . 1 C
H3 0.2813 1.0159 1.0614 0.055(4) Uiso calc R 1 H
C4 0.31605(12) 1.1749(4) 0.8415(5) 0.0285(6) Uani d . 1 C
C5 0.34174(12) 1.1797(4) 0.6319(6) 0.0308(6) Uani d . 1 C
H5 0.3526 1.2821 0.5725 0.055(4) Uiso calc R 1 H
C6 0.35127(12) 1.0336(4) 0.5115(5) 0.0290(6) Uani d . 1 C
H6 0.3688 1.0379 0.3732 0.055(4) Uiso calc R 1 H
C7 0.30695(14) 1.3344(5) 0.9751(7) 0.0412(8) Uani d . 1 C
H7A 0.3371 1.4071 0.9581 0.083(11) Uiso calc R 1 H
H7B 0.3023 1.3072 1.1319 0.083(11) Uiso calc R 1 H
H7C 0.2757 1.3898 0.9199 0.083(11) Uiso calc R 1 H
C8 0.44463(11) 0.6773(4) 0.5835(5) 0.0268(5) Uani d . 1 C
C9 0.47793(12) 0.6383(4) 0.4047(5) 0.0318(6) Uani d . 1 C
H9 0.4662 0.5698 0.2876 0.055(4) Uiso calc R 1 H
C10 0.52921(13) 0.7034(4) 0.4036(5) 0.0371(7) Uani d . 1 C
H10 0.5521 0.6782 0.2850 0.055(4) Uiso calc R 1 H
C11 0.54647(13) 0.8061(5) 0.5794(7) 0.0400(8) Uani d . 1 C
H11 0.5807 0.8503 0.5770 0.055(4) Uiso calc R 1 H
C12 0.51273(13) 0.8425(5) 0.7578(6) 0.0394(7) Uani d . 1 C
H12 0.5244 0.9110 0.8749 0.055(4) Uiso calc R 1 H
C13 0.46117(13) 0.7769(4) 0.7629(5) 0.0335(7) Uani d . 1 C
H13 0.4385 0.7994 0.8833 0.055(4) Uiso calc R 1 H

loop_
_atom_site_aniso_label
_atom_site_aniso_U_11
_atom_site_aniso_U_22
_atom_site_aniso_U_33
_atom_site_aniso_U_12
_atom_site_aniso_U_13
_atom_site_aniso_U_23
S1 0.0307(3) 0.0287(3) 0.0224(3) 0.0025(2) -0.0044(3) -0.0034(3)
O1 0.0505(13) 0.0461(13) 0.0177(8) 0.0077(11) -0.0009(9) -0.0034(10)
O2 0.0379(10) 0.0380(12) 0.0494(15) -0.0036(9) -0.0088(11) -0.0114(12)
O3 0.0305(9) 0.0282(10) 0.0272(9) 0.0022(7) -0.0014(8) 0.0034(8)
C1 0.0238(10) 0.0289(13) 0.0183(10) 0.0032(9) -0.0010(9) 0.0002(10)
C2 0.0309(12) 0.0304(14) 0.0190(11) 0.0002(10) -0.0005(10) 0.0065(11)
C3 0.0307(11) 0.0389(15) 0.0183(11) 0.0019(10) 0.0012(10) 0.0019(12)
C4 0.0289(12) 0.0326(14) 0.0240(12) 0.0031(11) -0.0027(10) -0.0017(11)
C5 0.0362(14) 0.0294(14) 0.0267(15) -0.0051(11) 0.0024(11) 0.0013(12)
C6 0.0332(12) 0.0319(15) 0.0219(11) -0.0022(11) 0.0031(9) -0.0004(10)
C7 0.0463(16) 0.0402(17) 0.0372(18) 0.0077(13) -0.0025(15) -0.0108(16)
C8 0.0294(12) 0.0282(13) 0.0227(11) 0.0014(9) -0.0016(10) 0.0019(11)
C9 0.0350(14) 0.0367(15) 0.0238(13) 0.0034(12) -0.0020(11) -0.0077(12)
C10 0.0353(14) 0.0484(18) 0.0276(16) 0.0036(12) 0.0051(12) -0.0081(14)
C11 0.0321(14) 0.055(2) 0.0330(15) -0.0025(13) -0.0011(14) -0.0089(15)
C12 0.0363(15) 0.052(2) 0.0298(15) -0.0009(14) -0.0044(13) -0.0141(15)
C13 0.0364(14) 0.0451(18) 0.0189(12) 0.0045(13) -0.0014(10) -0.0048(12)

loop_
_atom_type_symbol
_atom_type_description
_atom_type_scat_dispersion_real
_atom_type_scat_dispersion_imag
_atom_type_scat_source
C C 0.0033 0.0016 'International Tables Vol C Tables 4.2.6.8 and 6.1.1.4'
H H 0.0000 0.0000 'International Tables Vol C Tables 4.2.6.8 and 6.1.1.4'
O O 0.0106 0.0060 'International Tables Vol C Tables 4.2.6.8 and 6.1.1.4'
S S 0.1246 0.1234 'International Tables Vol C Tables 4.2.6.8 and 6.1.1.4'

loop_
_geom_angle_atom_site_label_1
_geom_angle_atom_site_label_2
_geom_angle_atom_site_label_3
_geom_angle
_geom_angle_publ_flag
O2 S1 O1 120.98(17) y
O2 S1 O3 103.05(13) y
O1 S1 O3 108.36(14) y
O2 S1 C1 110.40(14) y
O1 S1 C1 108.99(14) y
O3 S1 C1 103.50(13) y
C8 O3 S1 117.68(18) y
C6 C1 C2 121.0(3) ?
C6 C1 S1 120.0(2) ?
C2 C1 S1 119.1(2) ?
C3 C2 C1 118.3(3) ?
C3 C2 H2 120.9 ?
C1 C2 H2 120.9 ?
C2 C3 C4 121.9(3) ?
C2 C3 H3 119.1 ?
C4 C3 H3 119.1 ?
C3 C4 C5 118.3(3) ?
C3 C4 C7 121.0(3) ?
C5 C4 C7 120.6(3) ?
C6 C5 C4 120.8(3) ?
C6 C5 H5 119.6 ?
C4 C5 H5 119.6 ?
C1 C6 C5 119.6(3) ?
C1 C6 H6 120.2 ?
C5 C6 H6 120.2 ?
C4 C7 H7A 109.5 ?
C4 C7 H7B 109.5 ?
H7A C7 H7B 109.5 ?
C4 C7 H7C 109.5 ?
H7A C7 H7C 109.5 ?
H7B C7 H7C 109.5 ?
C9 C8 C13 122.1(3) ?
C9 C8 O3 119.6(3) ?
C13 C8 O3 118.2(3) ?
C8 C9 C10 118.7(3) ?
C8 C9 H9 120.6 ?
C10 C9 H9 120.6 ?
C9 C10 C11 120.3(3) ?
C9 C10 H10 119.8 ?
C11 C10 H10 119.8 ?
C12 C11 C10 120.1(3) ?
C12 C11 H11 120.0 ?
C10 C11 H11 120.0 ?
C11 C12 C13 120.4(3) ?
C11 C12 H12 119.8 ?
C13 C12 H12 119.8 ?
C8 C13 C12 118.4(3) ?
C8 C13 H13 120.8 ?
C12 C13 H13 120.8 ?

loop_
_geom_bond_atom_site_label_1
_geom_bond_atom_site_label_2
_geom_bond_distance
_geom_bond_publ_flag
S1 O2 1.427(2) y
S1 O1 1.431(3) y
S1 O3 1.611(2) y
S1 C1 1.754(3) y
O3 C8 1.410(3) y
C1 C6 1.386(4) ?
C1 C2 1.400(4) ?
C2 C3 1.388(4) ?
C2 H2 0.9300 ?
C3 C4 1.394(4) ?
C3 H3 0.9300 ?
C4 C5 1.399(4) ?
C4 C7 1.515(4) ?
C5 C6 1.387(4) ?
C5 H5 0.9300 ?
C6 H6 0.9300 ?
C7 H7A 0.9600 ?
C7 H7B 0.9600 ?
C7 H7C 0.9600 ?
C8 C9 1.384(4) ?
C8 C13 1.390(4) ?
C9 C10 1.390(4) ?
C9 H9 0.9300 ?
C10 C11 1.394(5) ?
C10 H10 0.9300 ?
C11 C12 1.385(5) ?
C11 H11 0.9300 ?
C12 C13 1.398(5) ?
C12 H12 0.9300 ?
C13 H13 0.9300 ?

loop_
_geom_hbond_atom_site_label_D
_geom_hbond_atom_site_label_H
_geom_hbond_atom_site_label_A
_geom_hbond_site_symmetry_A
_geom_hbond_distance_DH
_geom_hbond_distance_HA
_geom_hbond_distance_DA
_geom_hbond_angle_DHA
_geom_hbond_publ_flag
C2 H2 O2 . 0.93 2.76 3.044(4) 99 y
C6 H6 O1 . 0.93 2.54 2.921(4) 105 y
C9 H9 O1 . 0.93 2.83 3.058(4) 95 y
C2 H2 O1 1_556 0.93 2.83 3.122(4) 100 y
C13 H13 O1 1_556 0.93 2.76 3.643(4) 158 y
C2 H2 O2 3 0.93 2.99 3.761(4) 141 y
C5 H5 O3 1_565 0.93 2.78 3.649(4) 155 y
C5 H5 O2 1_565 0.93 2.76 3.484(4) 135 y
C7 H7B O2 1_566 0.96 2.98 3.543(5) 119 y
C7 H7C O2 3_565 0.96 2.53 3.406(4) 152 y
C10 H10 O3 2_664 0.93 2.89 3.644(4) 140 y
C3 H3 Cg1 3_555 0.93 2.834 3.577 138 y
C9 H9 Cg2 2_564 0.93 2.924 3.638 135 y
C11 H11 Cg1 2_574 0.93 3.326 4.094 141 y
C12 H12 Cg2 2_575 0.93 3.076 3.843 141 y

loop_
_geom_torsion_atom_site_label_1
_geom_torsion_atom_site_label_2
_geom_torsion_atom_site_label_3
_geom_torsion_atom_site_label_4
_geom_torsion
_geom_torsion_publ_flag
O2 S1 O3 C8 172.8(2) y
O1 S1 O3 C8 43.5(3) y
C1 S1 O3 C8 -72.1(2) y
O2 S1 C1 C6 -143.2(2) ?
O1 S1 C1 C6 -8.1(3) ?
O3 S1 C1 C6 107.1(2) ?
O2 S1 C1 C2 37.1(3) ?
O1 S1 C1 C2 172.2(2) ?
O3 S1 C1 C2 -72.6(2) ?
C6 C1 C2 C3 -0.6(4) ?
S1 C1 C2 C3 179.1(2) ?
C1 C2 C3 C4 -0.2(4) ?
C2 C3 C4 C5 1.3(4) ?
C2 C3 C4 C7 -178.8(3) ?
C3 C4 C5 C6 -1.6(4) ?
C7 C4 C5 C6 178.5(3) ?
C2 C1 C6 C5 0.3(4) ?
S1 C1 C6 C5 -179.4(2) ?
C4 C5 C6 C1 0.9(4) ?
S1 O3 C8 C9 -82.7(3) ?
S1 O3 C8 C13 101.1(3) ?
C13 C8 C9 C10 -1.1(5) ?
O3 C8 C9 C10 -177.1(3) ?
C8 C9 C10 C11 -0.1(5) ?
C9 C10 C11 C12 0.7(6) ?
C10 C11 C12 C13 -0.1(6) ?
C9 C8 C13 C12 1.6(5) ?
O3 C8 C13 C12 177.7(3) ?
C11 C12 C13 C8 -1.0(5) ?

loop_
_cod_related_entry_id
_cod_related_entry_database
_cod_related_entry_code
1 ChemSpider 193777
